data_2023333
loop_
_publ_author_name
'Le Thi Hong, Hai'
'Nguyen Van, Hau'
'Hoang Tuan, Duong'
'Tran Quang, Hung'
'Dang Thanh, Tuan'
'Van Meervelt, Luc'

_publ_section_title
;
 Syntheses, structures and anticancer activities of CuII and ZnII
 complexes containing
 1,1&#x2032;-[(3-fluorophenyl)methylene]bis[3-(3-fluorophenyl)imidazo[1,5-a]pyridine]
;
_journal_coeditor_code WM5742
_journal_issue 1
_journal_name_full 'Acta Crystallographica Section E Crystallographic Communications'
_journal_paper_doi 10.1107/S2056989024011617
_journal_volume 81
_journal_year 2025
_chemical_formula_iupac '[Cu Cl2 (C33 H21 F3 N4)]'
_chemical_formula_moiety 'C33 H21 Cl2 Cu F3 N4'
_chemical_formula_sum 'C33 H21 Cl2 Cu F3 N4'
_chemical_formula_weight 664.98
_chemical_name_systematic
Dichlorido{1,1'-[(3-fluorophenyl)methylene]bis[3-(3-fluorophenyl)imidazo[1,5-<i>a</i>]pyridine]-\k^2^<i>N</i>,<i>N</i>'}copper(II)
_space_group_crystal_system triclinic
_space_group_IT_number 2
_space_group_name_Hall '-P 1'
_space_group_name_H-M_alt 'P -1'
_atom_sites_solution_hydrogens geom
_atom_sites_solution_primary dual
_audit_creation_method
;
Olex2 1.3
(compiled 2020.11.12 svn.r5f609507 for OlexSys, GUI svn.r6408)
;
_cell_angle_alpha 104.272(2)
_cell_angle_beta 99.186(2)
_cell_angle_gamma 101.529(2)
_cell_formula_units_Z 2
_cell_length_a 9.3994(2)
_cell_length_b 10.8016(3)
_cell_length_c 15.2355(4)
_cell_measurement_reflns_used 12271
_cell_measurement_temperature 294(2)
_cell_measurement_theta_max 26.4330
_cell_measurement_theta_min 2.6180
_cell_volume 1432.86(7)
_computing_cell_refinement
;
CrysAlisPro (Rigaku OD, 2023)
;
_computing_data_collection
;
CrysAlisPro (Rigaku OD, 2023)
;
_computing_data_reduction
;
CrysAlisPro (Rigaku OD, 2023)
;
_computing_molecular_graphics
;
Olex2 (Dolomanov <i>et al.</i>,  2009)
;
_computing_publication_material
;
Olex2 (Dolomanov <i>et al.</i>,  2009)
;
_computing_structure_refinement
;
SHELXL (Sheldrick, 2015b)
;
_computing_structure_solution
;
<i>SHELXT</i> (Sheldrick, 2015a)
;
_diffrn_ambient_temperature 294(2)
_diffrn_detector 'CCD plate'
_diffrn_detector_area_resol_mean 15.9631
_diffrn_measured_fraction_theta_full 0.999
_diffrn_measured_fraction_theta_max 0.999
_diffrn_measurement_device 'four-circle diffractometer'
_diffrn_measurement_device_type 'SuperNova, Single source at offset/far, Eos'
_diffrn_measurement_method '\w scans'
_diffrn_radiation_monochromator mirror
_diffrn_radiation_probe x-ray
_diffrn_radiation_type 'Mo K\a'
_diffrn_radiation_wavelength 0.71073
_diffrn_reflns_av_R_equivalents 0.0326
_diffrn_reflns_av_unetI/netI 0.0273
_diffrn_reflns_limit_h_max 11
_diffrn_reflns_limit_h_min -11
_diffrn_reflns_limit_k_max 13
_diffrn_reflns_limit_k_min -13
_diffrn_reflns_limit_l_max 19
_diffrn_reflns_limit_l_min -19
_diffrn_reflns_number 29600
_diffrn_reflns_theta_full 25.242
_diffrn_reflns_theta_max 26.370
_diffrn_reflns_theta_min 2.393
_diffrn_source 'micro-focus sealed X-ray tube'
_exptl_absorpt_coefficient_mu 1.000
_exptl_absorpt_correction_T_max 1.00000
_exptl_absorpt_correction_T_min 0.74149
_exptl_absorpt_correction_type multi-scan
_exptl_absorpt_process_details
;
(CrysAlisPro; Rigaku OD, 2023)
;
_exptl_crystal_colour green
_exptl_crystal_density_diffrn 1.541
_exptl_crystal_description plate
_exptl_crystal_F_000 674
_exptl_crystal_size_max 0.3
_exptl_crystal_size_mid 0.3
_exptl_crystal_size_min 0.1
_refine_diff_density_max 0.726
_refine_diff_density_min -0.420
_refine_ls_extinction_method none
_refine_ls_goodness_of_fit_ref 1.070
_refine_ls_hydrogen_treatment constr
_refine_ls_matrix_type full
_refine_ls_number_parameters 388
_refine_ls_number_reflns 5864
_refine_ls_number_restraints 1
_refine_ls_restrained_S_all 1.070
_refine_ls_R_factor_all 0.0451
_refine_ls_R_factor_gt 0.0352
_refine_ls_shift/su_max 0.001
_refine_ls_shift/su_mean 0.000
_refine_ls_structure_factor_coef Fsqd
_refine_ls_weighting_details 'w=1/[\s^2^(Fo^2^)+(0.0333P)^2^+0.9126P] where P=(Fo^2^+2Fc^2^)/3'
_refine_ls_weighting_scheme calc
_refine_ls_wR_factor_gt 0.0827
_refine_ls_wR_factor_ref 0.0889
_reflns_number_gt 4963
_reflns_number_total 5864
_reflns_threshold_expression 'I > 2\s(I)'
_cod_data_source_file wm5742.cif
_cod_data_source_block I
_cod_original_cell_volume 1432.87(7)
_cod_database_code 2023333
_shelx_space_group_comment
;
The symmetry employed for this shelxl refinement is uniquely defined
by the following loop, which should always be used as a source of
symmetry information in preference to the above space-group names.
They are only intended as comments.
;
_shelx_estimated_absorpt_t_min 0.754
_shelx_estimated_absorpt_t_max 0.907

loop_
_space_group_symop_operation_xyz
'x, y, z'
'-x, -y, -z'

loop_
_atom_site_type_symbol
_atom_site_label
_atom_site_fract_x
_atom_site_fract_y
_atom_site_fract_z
_atom_site_U_iso_or_equiv
_atom_site_adp_type
_atom_site_calc_flag
_atom_site_occupancy
_atom_site_disorder_assembly
_atom_site_disorder_group
Cu Cu1 0.35886(3) 0.61095(3) 0.72622(2) 0.03217(9) Uani d 1 . .
Cl Cl1 0.47558(8) 0.45051(7) 0.70330(6) 0.05887(19) Uani d 1 . .
F F1 0.2895(2) 0.16205(17) 0.34675(15) 0.0867(6) Uani d 1 . .
N N1 0.3092(2) 0.67074(18) 0.60887(12) 0.0326(4) Uani d 1 . .
C C1 0.2618(2) 0.5909(2) 0.52193(15) 0.0321(5) Uani d 1 . .
Cl Cl2 0.15785(7) 0.57489(7) 0.78641(5) 0.05071(17) Uani d 1 . .
F F2 -0.0417(2) 0.9011(2) 0.82735(14) 0.0835(6) Uani d 1 . .
N N2 0.26041(19) 0.66471(17) 0.46111(12) 0.0309(4) Uani d 1 . .
C C2 0.2068(3) 0.6273(2) 0.36579(15) 0.0363(5) Uani d 1 . .
H H2 0.170531 0.538609 0.332765 0.044 Uiso calc 1 . .
F F3 0.9069(3) 0.5333(2) 0.9251(2) 0.1161(9) Uani d 1 . .
N N3 0.4955(2) 0.79439(18) 0.79499(13) 0.0349(4) Uani d 1 . .
C C3 0.2079(3) 0.7207(2) 0.32181(16) 0.0406(5) Uani d 1 . .
H H3 0.170817 0.696206 0.257997 0.049 Uiso calc 1 . .
N N4 0.6629(2) 0.95568(19) 0.90043(13) 0.0369(4) Uani d 1 . .
C C4 0.2652(3) 0.8570(2) 0.37145(16) 0.0400(5) Uani d 1 . .
H H4 0.268768 0.920211 0.339433 0.048 Uiso calc 1 . .
C C5 0.3143(2) 0.8951(2) 0.46476(16) 0.0351(5) Uani d 1 . .
H H5 0.350175 0.984130 0.497013 0.042 Uiso calc 1 . .
C C6 0.3107(2) 0.7979(2) 0.51320(15) 0.0304(5) Uani d 1 . .
C C7 0.3401(2) 0.7989(2) 0.60494(15) 0.0310(5) Uani d 1 . .
C C8 0.3920(2) 0.9203(2) 0.68733(15) 0.0331(5) Uani d 1 . .
H H8 0.451210 0.987882 0.665955 0.040 Uiso calc 1 . .
C C9 0.4942(2) 0.9085(2) 0.77024(15) 0.0321(5) Uani d 1 . .
C C10 0.5982(2) 1.0114(2) 0.83562(15) 0.0345(5) Uani d 1 . .
C C11 0.6495(3) 1.1494(2) 0.85004(17) 0.0422(6) Uani d 1 . .
H H11 0.608484 1.189958 0.808583 0.051 Uiso calc 1 . .
C C12 0.7586(3) 1.2208(3) 0.92489(19) 0.0545(7) Uani d 1 . .
H H12 0.793561 1.310941 0.934285 0.065 Uiso calc 1 . .
C C13 0.8212(3) 1.1605(3) 0.9897(2) 0.0597(8) Uani d 1 . .
H H13 0.895268 1.212013 1.041211 0.072 Uiso calc 1 . .
C C14 0.7747(3) 1.0308(3) 0.97746(18) 0.0511(7) Uani d 1 . .
H H14 0.816306 0.991523 1.019597 0.061 Uiso calc 1 . .
C C15 0.5985(2) 0.8244(2) 0.87332(16) 0.0366(5) Uani d 1 . .
C C16 0.2168(2) 0.4460(2) 0.49540(15) 0.0337(5) Uani d 1 . .
C C17 0.2754(3) 0.3710(2) 0.42919(17) 0.0433(6) Uani d 1 . .
H H17 0.342033 0.410741 0.399214 0.052 Uiso calc 1 . .
C C18 0.2314(3) 0.2358(3) 0.40951(19) 0.0506(7) Uani d 1 . .
C C19 0.1331(3) 0.1725(3) 0.4508(2) 0.0499(6) Uani d 1 . .
H H19 0.104923 0.080823 0.434727 0.060 Uiso calc 1 . .
C C20 0.0768(3) 0.2477(2) 0.51667(18) 0.0455(6) Uani d 1 . .
H H20 0.010776 0.206716 0.546413 0.055 Uiso calc 1 . .
C C21 0.1176(3) 0.3841(2) 0.53914(16) 0.0384(5) Uani d 1 . .
H H21 0.078456 0.434347 0.583540 0.046 Uiso calc 1 . .
C C22 0.2634(3) 0.9763(2) 0.71679(15) 0.0353(5) Uani d 1 . .
C C23 0.1630(3) 0.9087(3) 0.75644(17) 0.0440(6) Uani d 1 . .
H H23 0.167992 0.825824 0.762208 0.053 Uiso calc 1 . .
C C24 0.0557(3) 0.9667(3) 0.78711(19) 0.0535(7) Uani d 1 . .
C C25 0.0420(3) 1.0879(3) 0.7803(2) 0.0594(8) Uani d 1 . .
H H25 -0.031877 1.124201 0.802104 0.071 Uiso calc 1 . .
C C26 0.1412(4) 1.1541(3) 0.7400(2) 0.0599(8) Uani d 1 . .
H H26 0.134416 1.236611 0.734309 0.072 Uiso calc 1 . .
C C27 0.2515(3) 1.0991(2) 0.70780(18) 0.0470(6) Uani d 1 . .
H H27 0.317434 1.144510 0.680199 0.056 Uiso calc 1 . .
C C28 0.6448(3) 0.7346(2) 0.92467(16) 0.0390(5) Uani d 1 . .
C C29 0.7529(3) 0.6719(3) 0.8994(2) 0.0534(7) Uani d 1 . .
H H29 0.791538 0.681133 0.848171 0.064 Uiso calc 1 . .
C C30 0.8018(3) 0.5958(3) 0.9516(2) 0.0614(8) Uani d 1 . .
C C31 0.7501(4) 0.5788(3) 1.0267(2) 0.0659(9) Uani d 1 . .
H H31 0.786550 0.526765 1.060648 0.079 Uiso calc 1 . .
C C32 0.6423(5) 0.6407(4) 1.0515(2) 0.0765(10) Uani d 1 . .
H H32 0.604302 0.630202 1.102705 0.092 Uiso calc 1 . .
C C33 0.5898(4) 0.7190(3) 1.0003(2) 0.0651(8) Uani d 1 . .
H H33 0.516962 0.760891 1.017591 0.078 Uiso calc 1 . .

loop_
_atom_site_aniso_label
_atom_site_aniso_U_11
_atom_site_aniso_U_22
_atom_site_aniso_U_33
_atom_site_aniso_U_12
_atom_site_aniso_U_13
_atom_site_aniso_U_23
Cu1 0.03619(16) 0.02714(15) 0.03347(15) 0.00529(11) 0.00489(11) 0.01311(11)
Cl1 0.0579(4) 0.0430(4) 0.0797(5) 0.0217(3) 0.0113(4) 0.0201(3)
F1 0.1089(16) 0.0487(10) 0.1097(16) 0.0250(10) 0.0649(13) 0.0058(10)
N1 0.0380(10) 0.0286(9) 0.0321(10) 0.0075(8) 0.0080(8) 0.0108(8)
C1 0.0347(11) 0.0311(11) 0.0318(11) 0.0080(9) 0.0090(9) 0.0102(9)
Cl2 0.0516(4) 0.0562(4) 0.0474(4) 0.0068(3) 0.0177(3) 0.0216(3)
F2 0.0684(12) 0.1194(17) 0.0961(14) 0.0426(11) 0.0481(10) 0.0569(13)
N2 0.0336(9) 0.0290(9) 0.0311(9) 0.0078(8) 0.0079(7) 0.0101(8)
C2 0.0413(13) 0.0366(12) 0.0297(11) 0.0097(10) 0.0074(9) 0.0077(9)
F3 0.0980(17) 0.1124(19) 0.198(3) 0.0665(15) 0.0602(17) 0.1031(19)
N3 0.0350(10) 0.0329(10) 0.0357(10) 0.0077(8) 0.0038(8) 0.0113(8)
C3 0.0468(14) 0.0467(14) 0.0309(12) 0.0141(11) 0.0078(10) 0.0140(10)
N4 0.0372(10) 0.0361(11) 0.0332(10) 0.0065(8) 0.0038(8) 0.0069(8)
C4 0.0444(13) 0.0413(13) 0.0410(13) 0.0117(11) 0.0112(10) 0.0219(11)
C5 0.0336(12) 0.0310(12) 0.0411(13) 0.0056(9) 0.0072(10) 0.0137(10)
C6 0.0295(11) 0.0268(11) 0.0345(11) 0.0061(8) 0.0069(9) 0.0085(9)
C7 0.0313(11) 0.0282(11) 0.0338(11) 0.0067(9) 0.0064(9) 0.0107(9)
C8 0.0365(12) 0.0285(11) 0.0332(11) 0.0052(9) 0.0051(9) 0.0105(9)
C9 0.0327(11) 0.0300(11) 0.0337(11) 0.0081(9) 0.0081(9) 0.0086(9)
C10 0.0362(12) 0.0332(12) 0.0339(12) 0.0093(9) 0.0105(9) 0.0070(9)
C11 0.0507(14) 0.0333(13) 0.0413(13) 0.0093(11) 0.0142(11) 0.0070(10)
C12 0.0626(18) 0.0336(14) 0.0540(17) -0.0005(12) 0.0105(13) 0.0003(12)
C13 0.0593(18) 0.0528(18) 0.0449(16) -0.0036(14) -0.0041(13) -0.0017(13)
C14 0.0505(15) 0.0503(16) 0.0390(14) 0.0042(12) -0.0045(11) 0.0045(12)
C15 0.0343(12) 0.0378(13) 0.0350(12) 0.0063(10) 0.0026(9) 0.0107(10)
C16 0.0387(12) 0.0275(11) 0.0342(12) 0.0077(9) 0.0058(9) 0.0093(9)
C17 0.0498(14) 0.0358(13) 0.0478(14) 0.0108(11) 0.0187(12) 0.0134(11)
C18 0.0603(17) 0.0336(13) 0.0574(16) 0.0180(12) 0.0185(13) 0.0039(12)
C19 0.0530(16) 0.0298(13) 0.0652(18) 0.0076(11) 0.0089(13) 0.0153(12)
C20 0.0421(14) 0.0389(14) 0.0551(16) 0.0030(11) 0.0088(12) 0.0198(12)
C21 0.0405(13) 0.0351(12) 0.0387(13) 0.0078(10) 0.0098(10) 0.0096(10)
C22 0.0410(12) 0.0333(12) 0.0290(11) 0.0112(10) 0.0007(9) 0.0073(9)
C23 0.0458(14) 0.0457(15) 0.0463(14) 0.0184(12) 0.0116(11) 0.0174(12)
C24 0.0493(15) 0.073(2) 0.0460(15) 0.0243(13) 0.0129(11) 0.0218(13)
C25 0.0601(18) 0.076(2) 0.0488(16) 0.0425(16) 0.0098(14) 0.0115(15)
C26 0.073(2) 0.0493(16) 0.0602(18) 0.0351(15) 0.0036(15) 0.0121(14)
C27 0.0573(16) 0.0369(13) 0.0498(15) 0.0180(12) 0.0090(12) 0.0145(11)
C28 0.0391(13) 0.0387(13) 0.0344(12) 0.0050(10) -0.0012(10) 0.0115(10)
C29 0.0510(16) 0.0518(16) 0.0690(19) 0.0140(13) 0.0183(14) 0.0339(14)
C30 0.0516(17) 0.0530(17) 0.089(2) 0.0164(14) 0.0101(16) 0.0390(17)
C31 0.081(2) 0.0512(18) 0.0596(19) 0.0098(16) -0.0113(16) 0.0280(15)
C32 0.119(3) 0.072(2) 0.0448(17) 0.017(2) 0.0236(18) 0.0300(16)
C33 0.087(2) 0.071(2) 0.0524(17) 0.0322(18) 0.0300(16) 0.0253(16)

loop_
_atom_type_symbol
_atom_type_description
_atom_type_scat_dispersion_real
_atom_type_scat_dispersion_imag
_atom_type_scat_source
C C 0.0033 0.0016 'International Tables Vol C Tables 4.2.6.8 and 6.1.1.4'
H H 0.0000 0.0000 'International Tables Vol C Tables 4.2.6.8 and 6.1.1.4'
Cl Cl 0.1484 0.1585 'International Tables Vol C Tables 4.2.6.8 and 6.1.1.4'
Cu Cu 0.3201 1.2651 'International Tables Vol C Tables 4.2.6.8 and 6.1.1.4'
F F 0.0171 0.0103 'International Tables Vol C Tables 4.2.6.8 and 6.1.1.4'
N N 0.0061 0.0033 'International Tables Vol C Tables 4.2.6.8 and 6.1.1.4'

loop_
_geom_angle_atom_site_label_1
_geom_angle_atom_site_label_2
_geom_angle_atom_site_label_3
_geom_angle_site_symmetry_1
_geom_angle_site_symmetry_3
_geom_angle
_geom_angle_publ_flag
Cl1 Cu1 Cl2 . . 116.29(3) ?
N1 Cu1 Cl1 . . 112.26(6) ?
N1 Cu1 Cl2 . . 110.16(6) ?
N3 Cu1 Cl1 . . 114.35(6) ?
N3 Cu1 N1 . . 90.32(7) ?
N3 Cu1 Cl2 . . 110.56(6) ?
C1 N1 Cu1 . . 125.46(15) ?
C1 N1 C7 . . 108.16(18) ?
C7 N1 Cu1 . . 125.71(14) ?
N1 C1 N2 . . 109.51(19) ?
N1 C1 C16 . . 125.6(2) ?
N2 C1 C16 . . 124.88(19) ?
C1 N2 C2 . . 130.42(19) ?
C1 N2 C6 . . 107.59(17) ?
C2 N2 C6 . . 121.66(19) ?
N2 C2 H2 . . 120.4 ?
C3 C2 N2 . . 119.2(2) ?
C3 C2 H2 . . 120.4 ?
C9 N3 Cu1 . . 126.13(15) ?
C15 N3 Cu1 . . 125.70(16) ?
C15 N3 C9 . . 108.14(19) ?
C2 C3 H3 . . 119.5 ?
C2 C3 C4 . . 121.0(2) ?
C4 C3 H3 . . 119.5 ?
C14 N4 C10 . . 122.1(2) ?
C15 N4 C10 . . 108.36(18) ?
C15 N4 C14 . . 129.5(2) ?
C3 C4 H4 . . 119.8 ?
C5 C4 C3 . . 120.5(2) ?
C5 C4 H4 . . 119.8 ?
C4 C5 H5 . . 120.2 ?
C4 C5 C6 . . 119.5(2) ?
C6 C5 H5 . . 120.2 ?
N2 C6 C5 . . 118.08(19) ?
C7 C6 N2 . . 106.10(18) ?
C7 C6 C5 . . 135.8(2) ?
N1 C7 C6 . . 108.62(18) ?
N1 C7 C8 . . 125.69(19) ?
C6 C7 C8 . . 125.6(2) ?
C7 C8 H8 . . 105.6 ?
C7 C8 C9 . . 115.73(18) ?
C7 C8 C22 . . 112.84(18) ?
C9 C8 H8 . . 105.6 ?
C9 C8 C22 . . 110.64(18) ?
C22 C8 H8 . . 105.6 ?
N3 C9 C8 . . 125.95(19) ?
C10 C9 N3 . . 108.66(19) ?
C10 C9 C8 . . 125.3(2) ?
N4 C10 C11 . . 118.2(2) ?
C9 C10 N4 . . 105.58(19) ?
C9 C10 C11 . . 136.2(2) ?
C10 C11 H11 . . 120.5 ?
C12 C11 C10 . . 119.0(3) ?
C12 C11 H11 . . 120.5 ?
C11 C12 H12 . . 119.4 ?
C11 C12 C13 . . 121.2(3) ?
C13 C12 H12 . . 119.4 ?
C12 C13 H13 . . 119.6 ?
C14 C13 C12 . . 120.8(3) ?
C14 C13 H13 . . 119.6 ?
N4 C14 H14 . . 120.7 ?
C13 C14 N4 . . 118.7(3) ?
C13 C14 H14 . . 120.7 ?
N3 C15 N4 . . 109.3(2) ?
N3 C15 C28 . . 128.2(2) ?
N4 C15 C28 . . 122.5(2) ?
C17 C16 C1 . . 120.7(2) ?
C21 C16 C1 . . 119.2(2) ?
C21 C16 C17 . . 120.0(2) ?
C16 C17 H17 . . 121.2 ?
C18 C17 C16 . . 117.6(2) ?
C18 C17 H17 . . 121.2 ?
F1 C18 C17 . . 118.3(2) ?
F1 C18 C19 . . 118.2(2) ?
C19 C18 C17 . . 123.6(2) ?
C18 C19 H19 . . 120.9 ?
C18 C19 C20 . . 118.2(2) ?
C20 C19 H19 . . 120.9 ?
C19 C20 H20 . . 119.7 ?
C19 C20 C21 . . 120.5(2) ?
C21 C20 H20 . . 119.7 ?
C16 C21 H21 . . 120.0 ?
C20 C21 C16 . . 120.0(2) ?
C20 C21 H21 . . 120.0 ?
C23 C22 C8 . . 120.7(2) ?
C23 C22 C27 . . 119.4(2) ?
C27 C22 C8 . . 119.9(2) ?
C22 C23 H23 . . 120.8 ?
C24 C23 C22 . . 118.5(2) ?
C24 C23 H23 . . 120.8 ?
F2 C24 C23 . . 118.5(3) ?
F2 C24 C25 . . 117.9(3) ?
C25 C24 C23 . . 123.6(3) ?
C24 C25 H25 . . 121.1 ?
C24 C25 C26 . . 117.7(3) ?
C26 C25 H25 . . 121.1 ?
C25 C26 H26 . . 119.6 ?
C25 C26 C27 . . 120.7(3) ?
C27 C26 H26 . . 119.6 ?
C22 C27 H27 . . 119.9 ?
C26 C27 C22 . . 120.1(3) ?
C26 C27 H27 . . 119.9 ?
C29 C28 C15 . . 119.1(2) ?
C33 C28 C15 . . 121.2(2) ?
C33 C28 C29 . . 119.5(3) ?
C28 C29 H29 . . 120.8 ?
C30 C29 C28 . . 118.4(3) ?
C30 C29 H29 . . 120.8 ?
F3 C30 C29 . . 117.6(3) ?
C31 C30 F3 . . 118.8(3) ?
C31 C30 C29 . . 123.5(3) ?
C30 C31 H31 . . 120.9 ?
C30 C31 C32 . . 118.1(3) ?
C32 C31 H31 . . 120.9 ?
C31 C32 H32 . . 119.9 ?
C31 C32 C33 . . 120.2(3) ?
C33 C32 H32 . . 119.9 ?
C28 C33 C32 . . 120.3(3) ?
C28 C33 H33 . . 119.9 ?
C32 C33 H33 . . 119.9 ?

loop_
_geom_bond_atom_site_label_1
_geom_bond_atom_site_label_2
_geom_bond_site_symmetry_2
_geom_bond_distance
_geom_bond_publ_flag
Cu1 Cl1 . 2.2164(7) ?
Cu1 N1 . 2.0626(18) ?
Cu1 Cl2 . 2.2356(7) ?
Cu1 N3 . 2.0503(19) ?
F1 C18 . 1.346(3) ?
N1 C1 . 1.338(3) ?
N1 C7 . 1.375(3) ?
C1 N2 . 1.363(3) ?
C1 C16 . 1.470(3) ?
F2 C24 . 1.360(3) ?
N2 C2 . 1.386(3) ?
N2 C6 . 1.403(3) ?
C2 H2 . 0.9300 ?
C2 C3 . 1.341(3) ?
F3 C30 . 1.362(4) ?
N3 C9 . 1.376(3) ?
N3 C15 . 1.334(3) ?
C3 H3 . 0.9300 ?
C3 C4 . 1.426(3) ?
N4 C10 . 1.398(3) ?
N4 C14 . 1.391(3) ?
N4 C15 . 1.355(3) ?
C4 H4 . 0.9300 ?
C4 C5 . 1.353(3) ?
C5 H5 . 0.9300 ?
C5 C6 . 1.422(3) ?
C6 C7 . 1.378(3) ?
C7 C8 . 1.507(3) ?
C8 H8 . 0.9800 ?
C8 C9 . 1.508(3) ?
C8 C22 . 1.536(3) ?
C9 C10 . 1.376(3) ?
C10 C11 . 1.421(3) ?
C11 H11 . 0.9300 ?
C11 C12 . 1.351(4) ?
C12 H12 . 0.9300 ?
C12 C13 . 1.425(4) ?
C13 H13 . 0.9300 ?
C13 C14 . 1.338(4) ?
C14 H14 . 0.9300 ?
C15 C28 . 1.476(3) ?
C16 C17 . 1.389(3) ?
C16 C21 . 1.389(3) ?
C17 H17 . 0.9300 ?
C17 C18 . 1.378(3) ?
C18 C19 . 1.365(4) ?
C19 H19 . 0.9300 ?
C19 C20 . 1.374(4) ?
C20 H20 . 0.9300 ?
C20 C21 . 1.386(3) ?
C21 H21 . 0.9300 ?
C22 C23 . 1.383(3) ?
C22 C27 . 1.391(3) ?
C23 H23 . 0.9300 ?
C23 C24 . 1.374(4) ?
C24 C25 . 1.368(4) ?
C25 H25 . 0.9300 ?
C25 C26 . 1.374(4) ?
C26 H26 . 0.9300 ?
C26 C27 . 1.391(4) ?
C27 H27 . 0.9300 ?
C28 C29 . 1.382(4) ?
C28 C33 . 1.370(4) ?
C29 H29 . 0.9300 ?
C29 C30 . 1.370(4) ?
C30 C31 . 1.350(5) ?
C31 H31 . 0.9300 ?
C31 C32 . 1.372(5) ?
C32 H32 . 0.9300 ?
C32 C33 . 1.392(4) ?
C33 H33 . 0.9300 ?

loop_
_geom_hbond_atom_site_label_D
_geom_hbond_atom_site_label_H
_geom_hbond_atom_site_label_A
_geom_hbond_site_symmetry_D
_geom_hbond_site_symmetry_H
_geom_hbond_site_symmetry_A
_geom_hbond_distance_DH
_geom_hbond_distance_HA
_geom_hbond_distance_DA
_geom_hbond_angle_DHA
_geom_hbond_publ_flag
C12 H12 F3 1_555 1_555 1_565 0.93 2.47 3.384(4) 166 yes
C23 H23 Cl2 1_555 1_555 1_555 0.93 2.81 3.736(3) 174 yes
C20 H20 Cg1 1_555 1_555 2_566 0.93 2.77 3.477(3) 133 yes
C18 F1 Cg2 1_555 1_555 2_666 1.346(4) 3.234(2) 4.484(3) 154.19(18) yes
C24 F2 Cg3 1_555 1_555 1_455 1.360(4) 3.569(2) 4.284(3) 112.78(17) yes

loop_
_geom_torsion_atom_site_label_1
_geom_torsion_atom_site_label_2
_geom_torsion_atom_site_label_3
_geom_torsion_atom_site_label_4
_geom_torsion_site_symmetry_1
_geom_torsion_site_symmetry_2
_geom_torsion_site_symmetry_3
_geom_torsion_site_symmetry_4
_geom_torsion
_geom_torsion_publ_flag
Cu1 N1 C1 N2 . . . . -171.40(14) ?
Cu1 N1 C1 C16 . . . . 9.1(3) ?
Cu1 N1 C7 C6 . . . . 171.14(14) ?
Cu1 N1 C7 C8 . . . . -10.9(3) ?
Cu1 N3 C9 C8 . . . . -0.3(3) ?
Cu1 N3 C9 C10 . . . . 177.62(15) ?
Cu1 N3 C15 N4 . . . . -177.56(14) ?
Cu1 N3 C15 C28 . . . . 4.4(4) ?
F1 C18 C19 C20 . . . . 178.3(3) ?
N1 C1 N2 C2 . . . . -172.9(2) ?
N1 C1 N2 C6 . . . . 0.4(2) ?
N1 C1 C16 C17 . . . . -129.4(3) ?
N1 C1 C16 C21 . . . . 48.9(3) ?
N1 C7 C8 C9 . . . . 35.2(3) ?
N1 C7 C8 C22 . . . . -93.7(3) ?
C1 N1 C7 C6 . . . . 0.1(2) ?
C1 N1 C7 C8 . . . . 178.1(2) ?
C1 N2 C2 C3 . . . . 174.9(2) ?
C1 N2 C6 C5 . . . . -177.90(19) ?
C1 N2 C6 C7 . . . . -0.4(2) ?
C1 C16 C17 C18 . . . . 178.3(2) ?
C1 C16 C21 C20 . . . . -178.4(2) ?
F2 C24 C25 C26 . . . . 179.6(3) ?
N2 C1 C16 C17 . . . . 51.1(3) ?
N2 C1 C16 C21 . . . . -130.6(2) ?
N2 C2 C3 C4 . . . . 0.9(4) ?
N2 C6 C7 N1 . . . . 0.1(2) ?
N2 C6 C7 C8 . . . . -177.80(19) ?
C2 N2 C6 C5 . . . . -3.9(3) ?
C2 N2 C6 C7 . . . . 173.66(19) ?
C2 C3 C4 C5 . . . . -2.6(4) ?
F3 C30 C31 C32 . . . . -178.9(3) ?
N3 C9 C10 N4 . . . . 0.3(2) ?
N3 C9 C10 C11 . . . . -179.9(3) ?
N3 C15 C28 C29 . . . . 85.9(3) ?
N3 C15 C28 C33 . . . . -98.4(3) ?
C3 C4 C5 C6 . . . . 1.0(3) ?
N4 C10 C11 C12 . . . . 0.4(3) ?
N4 C15 C28 C29 . . . . -91.9(3) ?
N4 C15 C28 C33 . . . . 83.8(3) ?
C4 C5 C6 N2 . . . . 2.1(3) ?
C4 C5 C6 C7 . . . . -174.5(2) ?
C5 C6 C7 N1 . . . . 177.0(2) ?
C5 C6 C7 C8 . . . . -0.9(4) ?
C6 N2 C2 C3 . . . . 2.4(3) ?
C6 C7 C8 C9 . . . . -147.2(2) ?
C6 C7 C8 C22 . . . . 83.9(3) ?
C7 N1 C1 N2 . . . . -0.3(2) ?
C7 N1 C1 C16 . . . . -179.9(2) ?
C7 C8 C9 N3 . . . . -29.1(3) ?
C7 C8 C9 C10 . . . . 153.3(2) ?
C7 C8 C22 C23 . . . . 69.4(3) ?
C7 C8 C22 C27 . . . . -113.8(2) ?
C8 C9 C10 N4 . . . . 178.2(2) ?
C8 C9 C10 C11 . . . . -1.9(4) ?
C8 C22 C23 C24 . . . . 175.8(2) ?
C8 C22 C27 C26 . . . . -175.7(2) ?
C9 N3 C15 N4 . . . . 0.6(3) ?
C9 N3 C15 C28 . . . . -177.5(2) ?
C9 C8 C22 C23 . . . . -62.1(3) ?
C9 C8 C22 C27 . . . . 114.8(2) ?
C9 C10 C11 C12 . . . . -179.4(3) ?
C10 N4 C14 C13 . . . . 0.2(4) ?
C10 N4 C15 N3 . . . . -0.4(3) ?
C10 N4 C15 C28 . . . . 177.7(2) ?
C10 C11 C12 C13 . . . . -0.8(4) ?
C11 C12 C13 C14 . . . . 0.9(5) ?
C12 C13 C14 N4 . . . . -0.5(4) ?
C14 N4 C10 C9 . . . . 179.8(2) ?
C14 N4 C10 C11 . . . . -0.1(3) ?
C14 N4 C15 N3 . . . . 179.9(2) ?
C14 N4 C15 C28 . . . . -1.9(4) ?
C15 N3 C9 C8 . . . . -178.4(2) ?
C15 N3 C9 C10 . . . . -0.5(3) ?
C15 N4 C10 C9 . . . . 0.1(2) ?
C15 N4 C10 C11 . . . . -179.8(2) ?
C15 N4 C14 C13 . . . . 179.8(3) ?
C15 C28 C29 C30 . . . . 175.7(2) ?
C15 C28 C33 C32 . . . . -175.7(3) ?
C16 C1 N2 C2 . . . . 6.7(4) ?
C16 C1 N2 C6 . . . . 180.0(2) ?
C16 C17 C18 F1 . . . . -178.8(2) ?
C16 C17 C18 C19 . . . . 0.6(4) ?
C17 C16 C21 C20 . . . . -0.1(4) ?
C17 C18 C19 C20 . . . . -1.1(4) ?
C18 C19 C20 C21 . . . . 1.0(4) ?
C19 C20 C21 C16 . . . . -0.4(4) ?
C21 C16 C17 C18 . . . . 0.0(4) ?
C22 C8 C9 N3 . . . . 100.8(2) ?
C22 C8 C9 C10 . . . . -76.8(3) ?
C22 C23 C24 F2 . . . . -179.0(2) ?
C22 C23 C24 C25 . . . . 0.3(4) ?
C23 C22 C27 C26 . . . . 1.2(4) ?
C23 C24 C25 C26 . . . . 0.3(4) ?
C24 C25 C26 C27 . . . . -0.2(4) ?
C25 C26 C27 C22 . . . . -0.6(4) ?
C27 C22 C23 C24 . . . . -1.0(4) ?
C28 C29 C30 F3 . . . . 179.2(3) ?
C28 C29 C30 C31 . . . . -0.1(5) ?
C29 C28 C33 C32 . . . . 0.1(5) ?
C29 C30 C31 C32 . . . . 0.4(5) ?
C30 C31 C32 C33 . . . . -0.4(5) ?
C31 C32 C33 C28 . . . . 0.2(5) ?
C33 C28 C29 C30 . . . . -0.1(4) ?
